data_4133608
loop_
_publ_author_name
'Wang, Yuwen'
'Karni, Miriam'
'Yao, Shenglai'
'Apeloig, Yitzhak'
'Driess, Matthias'

_publ_section_title
;
 An Isolable Bis(silylene)-Stabilized Germylone and Its Reactivity.
;
_journal_issue 4
_journal_name_full 'Journal of the American Chemical Society'
_journal_page_first 1655
_journal_page_last 1664
_journal_paper_doi 10.1021/jacs.8b11605
_journal_volume 141
_journal_year 2019
_chemical_formula_sum 'C63 H74 B Ge N4 O Si2'
_chemical_formula_weight 1042.84
_space_group_crystal_system triclinic
_space_group_IT_number 2
_space_group_name_Hall '-P 1'
_space_group_name_H-M_alt 'P -1'
_atom_sites_solution_hydrogens mixed
_audit_creation_method 'CrysAlisPro 1.171.38.46 (Rigaku OD, 2015)'
_cell_angle_alpha 112.389(3)
_cell_angle_beta 91.666(3)
_cell_angle_gamma 94.184(3)
_cell_formula_units_Z 2
_cell_length_a 9.0383(3)
_cell_length_b 18.6293(6)
_cell_length_c 18.9925(6)
_cell_measurement_reflns_used 8197
_cell_measurement_temperature 150(2)
_cell_measurement_theta_max 73.2420
_cell_measurement_theta_min 4.2150
_cell_volume 2943.35(18)
_computing_cell_refinement 'CrysAlisPro 1.171.38.46 (Rigaku OD, 2015)'
_computing_data_collection 'CrysAlisPro 1.171.38.46 (Rigaku OD, 2015)'
_computing_data_reduction 'CrysAlisPro 1.171.38.46 (Rigaku OD, 2015)'
_computing_structure_refinement 'SHELXL-2016/6 (Sheldrick, 2016)'
_diffrn_ambient_temperature 150(2)
_diffrn_measured_fraction_theta_full 0.999
_diffrn_measured_fraction_theta_max 0.999
_diffrn_measurement_device 'four-circle diffractometer'
_diffrn_measurement_device_type 'SuperNova, Single source at offset, Atlas'
_diffrn_radiation_monochromator mirror
_diffrn_radiation_type CuK\a
_diffrn_radiation_wavelength 1.54184
_diffrn_reflns_av_R_equivalents 0.0353
_diffrn_reflns_av_unetI/netI 0.0448
_diffrn_reflns_Laue_measured_fraction_full 0.999
_diffrn_reflns_Laue_measured_fraction_max 0.999
_diffrn_reflns_limit_h_max 10
_diffrn_reflns_limit_h_min -7
_diffrn_reflns_limit_k_max 19
_diffrn_reflns_limit_k_min -22
_diffrn_reflns_limit_l_max 22
_diffrn_reflns_limit_l_min -22
_diffrn_reflns_number 20005
_diffrn_reflns_point_group_measured_fraction_full 0.999
_diffrn_reflns_point_group_measured_fraction_max 0.999
_diffrn_reflns_theta_full 67.496
_diffrn_reflns_theta_max 67.496
_diffrn_reflns_theta_min 2.576
_exptl_absorpt_coefficient_mu 1.419
_exptl_absorpt_correction_T_max 1.00000
_exptl_absorpt_correction_T_min 0.20330
_exptl_absorpt_correction_type multi-scan
_exptl_absorpt_process_details
;
CrysAlisPro 1.171.38.46 (Rigaku Oxford Diffraction, 2015)
Empirical absorption correction using spherical harmonics,
 implemented in SCALE3 ABSPACK scaling algorithm.
;
_exptl_crystal_colour Colorless
_exptl_crystal_density_diffrn 1.177
_exptl_crystal_description needle
_exptl_crystal_F_000 1106
_exptl_crystal_size_max 0.400
_exptl_crystal_size_mid 0.110
_exptl_crystal_size_min 0.026
_refine_diff_density_max 0.824
_refine_diff_density_min -0.580
_refine_diff_density_rms 0.055
_refine_ls_extinction_method none
_refine_ls_goodness_of_fit_ref 1.029
_refine_ls_hydrogen_treatment mixed
_refine_ls_matrix_type full
_refine_ls_number_parameters 671
_refine_ls_number_reflns 10588
_refine_ls_number_restraints 0
_refine_ls_restrained_S_all 1.029
_refine_ls_R_factor_all 0.0567
_refine_ls_R_factor_gt 0.0435
_refine_ls_shift/su_max 0.009
_refine_ls_shift/su_mean 0.000
_refine_ls_structure_factor_coef Fsqd
_refine_ls_weighting_details 'w=1/[\s^2^(Fo^2^)+(0.0644P)^2^+0.9827P] where P=(Fo^2^+2Fc^2^)/3'
_refine_ls_weighting_scheme calc
_refine_ls_wR_factor_gt 0.1132
_refine_ls_wR_factor_ref 0.1244
_reflns_Friedel_coverage 0.000
_reflns_number_gt 8612
_reflns_number_total 10588
_reflns_threshold_expression 'I > 2\s(I)'
_cod_data_source_file ja8b11605_si_002.cif
_cod_data_source_block Compound-8
_cod_database_code 4133608
_shelx_shelxl_version_number 2016/6
_shelx_space_group_comment
;
The symmetry employed for this shelxl refinement is uniquely defined
by the following loop, which should always be used as a source of
symmetry information in preference to the above space-group names.
They are only intended as comments.
;
_shelx_estimated_absorpt_t_min 0.601
_shelx_estimated_absorpt_t_max 0.964

loop_
_space_group_symop_operation_xyz
'x, y, z'
'-x, -y, -z'

loop_
_atom_site_label
_atom_site_type_symbol
_atom_site_fract_x
_atom_site_fract_y
_atom_site_fract_z
_atom_site_U_iso_or_equiv
_atom_site_adp_type
_atom_site_occupancy
_atom_site_site_symmetry_order
_atom_site_calc_flag
_atom_site_refinement_flags_posn
_atom_site_refinement_flags_adp
Ge1 Ge 0.94128(3) 0.66687(2) 0.66468(2) 0.03540(10) Uani 1 1 d . .
Si1 Si 1.03861(6) 0.79195(3) 0.75294(3) 0.02484(14) Uani 1 1 d . .
Si2 Si 0.81616(6) 0.59936(3) 0.73440(3) 0.02540(14) Uani 1 1 d . .
O1 O 1.06816(18) 0.68906(9) 0.83353(9) 0.0318(4) Uani 1 1 d . .
N1 N 0.9327(2) 0.87688(11) 0.78413(11) 0.0288(4) Uani 1 1 d . .
N3 N 0.6181(2) 0.57010(11) 0.71559(11) 0.0297(4) Uani 1 1 d . .
N2 N 1.1007(2) 0.85508(11) 0.70384(11) 0.0283(4) Uani 1 1 d . .
C11 C 1.1558(2) 0.75702(12) 0.87353(13) 0.0270(5) Uani 1 1 d . .
N4 N 0.79089(19) 0.49582(10) 0.67231(11) 0.0267(4) Uani 1 1 d . .
C6 C 0.9897(3) 0.65344(13) 0.87415(13) 0.0293(5) Uani 1 1 d . .
C40 C 0.5319(2) 0.43281(13) 0.62433(13) 0.0290(5) Uani 1 1 d . .
C13 C 1.2757(3) 0.87241(14) 0.86841(14) 0.0344(5) Uani 1 1 d . .
H13 H 1.292984 0.908121 0.844117 0.041 Uiso 1 1 calc R U
C16 C 0.9963(2) 0.90380(13) 0.73563(13) 0.0283(5) Uani 1 1 d . .
C31 C 0.6437(2) 0.49774(12) 0.67026(12) 0.0251(4) Uani 1 1 d . .
C12 C 1.1746(2) 0.80643(13) 0.83450(13) 0.0280(5) Uani 1 1 d . .
C25 C 0.9565(3) 0.97298(14) 0.72098(14) 0.0315(5) Uani 1 1 d . .
C45 C 0.4651(3) 0.38227(14) 0.65389(15) 0.0339(5) Uani 1 1 d . .
H45 H 0.489386 0.388851 0.705113 0.041 Uiso 1 1 calc R U
C1 C 0.8670(3) 0.60419(14) 0.83246(14) 0.0337(5) Uani 1 1 d . .
C5 C 1.0347(3) 0.66528(15) 0.94857(14) 0.0349(5) Uani 1 1 d . .
C17 C 0.8137(3) 0.90479(16) 0.83707(17) 0.0477(7) Uani 1 1 d . .
C10 C 1.2175(2) 0.77167(13) 0.94613(13) 0.0297(5) Uani 1 1 d . .
C26 C 1.0361(3) 1.04491(14) 0.76112(15) 0.0354(5) Uani 1 1 d . .
H26 H 1.119749 1.048459 0.794155 0.042 Uiso 1 1 calc R U
C27 C 0.9929(3) 1.11135(16) 0.75268(17) 0.0453(6) Uani 1 1 d . .
H27 H 1.046893 1.160441 0.779998 0.054 Uiso 1 1 calc R U
C15 C 1.3201(3) 0.83724(15) 0.97667(15) 0.0392(6) Uani 1 1 d . .
H15 H 1.369647 0.848949 1.025068 0.047 Uiso 1 1 calc R U
C7 C 1.1735(3) 0.71963(14) 0.98895(13) 0.0342(5) Uani 1 1 d . .
C14 C 1.3507(3) 0.88548(15) 0.93756(15) 0.0413(6) Uani 1 1 d . .
H14 H 1.424408 0.928266 0.958483 0.050 Uiso 1 1 calc R U
C41 C 0.4973(3) 0.4224(2) 0.54954(18) 0.0556(8) Uani 1 1 d . .
H41 H 0.544565 0.456217 0.528462 0.067 Uiso 1 1 calc R U
C8 C 1.3017(3) 0.67001(16) 0.99119(17) 0.0457(6) Uani 1 1 d . .
H8A H 1.324339 0.637996 0.938967 0.069 Uiso 1 1 calc R U
H8B H 1.272092 0.636100 1.018078 0.069 Uiso 1 1 calc R U
H8C H 1.390028 0.704428 1.017949 0.069 Uiso 1 1 calc R U
C19 C 0.8125(3) 0.85786(17) 0.88677(16) 0.0458(6) Uani 1 1 d . .
H19A H 0.804914 0.802155 0.854449 0.069 Uiso 1 1 calc R U
H19B H 0.727214 0.869252 0.918713 0.069 Uiso 1 1 calc R U
H19C H 0.904628 0.871742 0.919396 0.069 Uiso 1 1 calc R U
C28 C 0.8723(4) 1.10612(19) 0.7050(2) 0.0589(8) Uani 1 1 d . .
H28 H 0.842223 1.151807 0.699843 0.071 Uiso 1 1 calc R U
C18 C 0.6628(3) 0.8834(2) 0.7871(2) 0.0722(11) Uani 1 1 d . .
H18A H 0.655703 0.918720 0.760086 0.108 Uiso 1 1 calc R U
H18B H 0.579573 0.888722 0.820126 0.108 Uiso 1 1 calc R U
H18C H 0.659168 0.829563 0.749948 0.108 Uiso 1 1 calc R U
C33 C 1.0432(3) 0.46497(16) 0.6708(2) 0.0515(8) Uani 1 1 d . .
H33A H 1.076318 0.513638 0.665101 0.077 Uiso 1 1 calc R U
H33B H 1.113131 0.425966 0.647610 0.077 Uiso 1 1 calc R U
H33C H 1.039379 0.474541 0.725131 0.077 Uiso 1 1 calc R U
C30 C 0.8361(3) 0.96773(17) 0.67205(17) 0.0472(7) Uani 1 1 d . .
H30 H 0.782498 0.918722 0.643979 0.057 Uiso 1 1 calc R U
C2 C 0.7863(4) 0.5628(2) 0.86840(17) 0.0549(8) Uani 1 1 d . .
H2 H 0.702835 0.527846 0.841973 0.066 Uiso 1 1 calc R U
C29 C 0.7943(4) 1.0350(2) 0.6643(2) 0.0609(9) Uani 1 1 d . .
H29 H 0.711625 1.031882 0.630905 0.073 Uiso 1 1 calc R U
C32 C 0.8888(3) 0.43498(14) 0.63118(15) 0.0360(5) Uani 1 1 d . .
C44 C 0.3626(3) 0.32189(15) 0.60888(18) 0.0429(6) Uani 1 1 d . .
H44 H 0.317177 0.286896 0.629121 0.052 Uiso 1 1 calc R U
C36 C 0.4779(3) 0.60743(15) 0.73710(17) 0.0421(6) Uani 1 1 d . .
C21 C 1.1875(3) 0.84750(14) 0.63640(14) 0.0332(5) Uani 1 1 d . .
C37 C 0.3796(3) 0.56402(17) 0.77361(17) 0.0456(7) Uani 1 1 d . .
H37A H 0.347729 0.511680 0.735997 0.068 Uiso 1 1 calc R U
H37B H 0.292087 0.592349 0.791722 0.068 Uiso 1 1 calc R U
H37C H 0.435102 0.559882 0.816792 0.068 Uiso 1 1 calc R U
C9 C 1.1410(3) 0.77036(17) 1.07157(14) 0.0442(6) Uani 1 1 d . .
H9A H 1.231268 0.803109 1.098027 0.066 Uiso 1 1 calc R U
H9B H 1.108917 0.736636 1.098262 0.066 Uiso 1 1 calc R U
H9C H 1.062158 0.803574 1.070911 0.066 Uiso 1 1 calc R U
C35 C 0.8403(3) 0.35807(15) 0.6382(2) 0.0518(8) Uani 1 1 d . .
H35A H 0.830555 0.366939 0.692056 0.078 Uiso 1 1 calc R U
H35B H 0.914863 0.321115 0.617269 0.078 Uiso 1 1 calc R U
H35C H 0.744430 0.336667 0.609753 0.078 Uiso 1 1 calc R U
C23 C 1.0821(3) 0.81713(19) 0.56478(16) 0.0529(7) Uani 1 1 d . .
H23A H 1.026012 0.768683 0.561141 0.079 Uiso 1 1 calc R U
H23B H 1.139881 0.807061 0.519632 0.079 Uiso 1 1 calc R U
H23C H 1.013036 0.856173 0.567635 0.079 Uiso 1 1 calc R U
C4 C 0.9483(4) 0.6236(2) 0.98174(17) 0.0568(8) Uani 1 1 d . .
H4 H 0.972833 0.630279 1.032959 0.068 Uiso 1 1 calc R U
C43 C 0.3270(3) 0.31281(19) 0.53521(19) 0.0573(8) Uani 1 1 d . .
H43 H 0.255931 0.271825 0.504578 0.069 Uiso 1 1 calc R U
C22 C 1.2710(4) 0.92466(17) 0.64595(19) 0.0559(8) Uani 1 1 d . .
H22A H 1.199944 0.961119 0.643598 0.084 Uiso 1 1 calc R U
H22B H 1.339284 0.916315 0.605001 0.084 Uiso 1 1 calc R U
H22C H 1.327537 0.946354 0.695427 0.084 Uiso 1 1 calc R U
C3 C 0.8272(4) 0.5725(2) 0.94244(19) 0.0671(10) Uani 1 1 d . .
H3 H 0.771844 0.543947 0.966520 0.081 Uiso 1 1 calc R U
C39 C 0.3944(4) 0.6089(3) 0.6663(3) 0.0790(13) Uani 1 1 d . .
H39A H 0.458611 0.636211 0.641964 0.119 Uiso 1 1 calc R U
H39B H 0.304538 0.636065 0.681374 0.119 Uiso 1 1 calc R U
H39C H 0.366537 0.555354 0.630182 0.119 Uiso 1 1 calc R U
C34 C 0.8911(4) 0.4255(2) 0.54833(18) 0.0628(9) Uani 1 1 d . .
H34A H 0.793635 0.402738 0.522342 0.094 Uiso 1 1 calc R U
H34B H 0.967204 0.391000 0.523506 0.094 Uiso 1 1 calc R U
H34C H 0.914032 0.476549 0.545596 0.094 Uiso 1 1 calc R U
C24 C 1.2966(3) 0.78764(18) 0.63145(18) 0.0504(7) Uani 1 1 d . .
H24A H 1.359956 0.805716 0.678768 0.076 Uiso 1 1 calc R U
H24B H 1.358557 0.780889 0.588262 0.076 Uiso 1 1 calc R U
H24C H 1.241665 0.737731 0.624111 0.076 Uiso 1 1 calc R U
C20 C 0.8378(6) 0.9909(2) 0.8833(3) 0.1051(19) Uani 1 1 d . .
H20A H 0.935052 1.003108 0.911437 0.158 Uiso 1 1 calc R U
H20B H 0.759676 1.006494 0.919462 0.158 Uiso 1 1 calc R U
H20C H 0.834392 1.019241 0.849246 0.158 Uiso 1 1 calc R U
C42 C 0.3936(4) 0.3626(2) 0.50549(19) 0.0733(11) Uani 1 1 d . .
H42 H 0.368368 0.356045 0.454352 0.088 Uiso 1 1 calc R U
C38 C 0.5254(4) 0.68857(19) 0.7951(3) 0.0948(17) Uani 1 1 d . .
H38A H 0.577082 0.684895 0.839518 0.142 Uiso 1 1 calc R U
H38B H 0.437454 0.717171 0.811200 0.142 Uiso 1 1 calc R U
H38C H 0.592243 0.716160 0.772155 0.142 Uiso 1 1 calc R U
C58 C 0.4703(3) 0.19005(15) 0.70001(16) 0.0403(6) Uani 1 1 d . .
C59 C 0.5812(3) 0.20171(16) 0.65483(18) 0.0451(6) Uani 1 1 d . .
H59 H 0.663893 0.238437 0.678760 0.054 Uiso 1 1 calc R U
C60 C 0.5752(4) 0.1616(2) 0.5761(2) 0.0602(8) Uani 1 1 d . .
H60 H 0.653601 0.171025 0.547633 0.072 Uiso 1 1 calc R U
C61 C 0.4567(5) 0.1086(2) 0.53925(19) 0.0673(10) Uani 1 1 d . .
H61 H 0.452866 0.081306 0.485476 0.081 Uiso 1 1 calc R U
C52 C 0.4211(3) 0.18509(15) 0.83763(15) 0.0376(6) Uani 1 1 d . .
C57 C 0.4672(3) 0.11028(15) 0.81999(15) 0.0398(6) Uani 1 1 d . .
H57 H 0.532284 0.091045 0.779906 0.048 Uiso 1 1 calc R U
C53 C 0.3258(3) 0.20927(16) 0.89767(16) 0.0413(6) Uani 1 1 d . .
H53 H 0.290837 0.259473 0.912112 0.050 Uiso 1 1 calc R U
C46 C 0.3895(3) 0.31677(15) 0.81565(15) 0.0417(6) Uani 1 1 d . .
C47 C 0.2419(3) 0.31460(17) 0.79108(18) 0.0491(7) Uani 1 1 d . .
H47 H 0.195412 0.267006 0.754686 0.059 Uiso 1 1 calc R U
C51 C 0.4521(4) 0.38961(16) 0.86777(16) 0.0493(7) Uani 1 1 d . .
H51 H 0.553307 0.394944 0.885465 0.059 Uiso 1 1 calc R U
C50 C 0.3703(4) 0.45423(18) 0.89426(18) 0.0587(8) Uani 1 1 d . .
H50 H 0.415789 0.502493 0.929953 0.070 Uiso 1 1 calc R U
C48 C 0.1597(4) 0.3787(2) 0.81727(19) 0.0567(8) Uani 1 1 d . .
H48 H 0.058795 0.374218 0.799400 0.068 Uiso 1 1 calc R U
C49 C 0.2244(4) 0.44862(19) 0.86911(19) 0.0589(8) Uani 1 1 d . .
H49 H 0.168642 0.492713 0.887391 0.071 Uiso 1 1 calc R U
B1 B 0.4805(4) 0.23918(18) 0.79191(19) 0.0419(7) Uani 1 1 d . .
C55 C 0.3278(3) 0.08903(15) 0.91744(15) 0.0393(6) Uani 1 1 d . .
H55 H 0.296275 0.056994 0.943926 0.047 Uiso 1 1 calc R U
C56 C 0.4225(3) 0.06323(14) 0.85823(15) 0.0381(6) Uani 1 1 d . .
H56 H 0.456650 0.012868 0.843936 0.046 Uiso 1 1 calc R U
C54 C 0.2807(3) 0.16302(16) 0.93666(15) 0.0421(6) Uani 1 1 d . .
H54 H 0.216544 0.182134 0.977180 0.050 Uiso 1 1 calc R U
C62 C 0.3527(4) 0.13547(18) 0.66004(18) 0.0543(8) Uani 1 1 d . .
H62 H 0.274650 0.125079 0.688195 0.065 Uiso 1 1 calc R U
C63 C 0.3435(4) 0.0954(2) 0.58115(19) 0.0665(9) Uani 1 1 d . .
H63 H 0.260135 0.059356 0.556536 0.080 Uiso 1 1 calc R U
H90 H 0.613(3) 0.2643(17) 0.8087(18) 0.051(8) Uiso 1 1 d . .
H91 H 0.840(3) 0.6929(15) 0.6607(16) 0.036(7) Uiso 1 1 d . .

loop_
_atom_site_aniso_label
_atom_site_aniso_U_11
_atom_site_aniso_U_22
_atom_site_aniso_U_33
_atom_site_aniso_U_23
_atom_site_aniso_U_13
_atom_site_aniso_U_12
Ge1 0.04459(18) 0.03103(16) 0.02491(15) 0.00605(11) 0.00681(12) -0.00756(12)
Si1 0.0227(3) 0.0259(3) 0.0237(3) 0.0074(2) 0.0039(2) 0.0001(2)
Si2 0.0219(3) 0.0271(3) 0.0233(3) 0.0062(2) 0.0025(2) -0.0026(2)
O1 0.0354(9) 0.0317(8) 0.0236(8) 0.0079(7) -0.0033(7) -0.0089(7)
N1 0.0267(9) 0.0312(10) 0.0280(10) 0.0101(8) 0.0092(8) 0.0039(8)
N3 0.0209(9) 0.0301(10) 0.0354(11) 0.0093(8) 0.0055(8) 0.0015(7)
N2 0.0279(9) 0.0289(9) 0.0266(10) 0.0085(8) 0.0081(8) 0.0020(8)
C11 0.0209(10) 0.0268(11) 0.0263(11) 0.0029(9) 0.0006(8) 0.0001(8)
N4 0.0210(9) 0.0273(9) 0.0279(10) 0.0069(8) 0.0014(7) -0.0016(7)
C6 0.0300(11) 0.0313(11) 0.0255(11) 0.0099(9) 0.0050(9) 0.0000(9)
C40 0.0215(10) 0.0345(12) 0.0293(12) 0.0120(10) -0.0047(9) -0.0045(9)
C13 0.0296(12) 0.0297(12) 0.0379(14) 0.0075(10) 0.0025(10) -0.0032(9)
C16 0.0262(11) 0.0291(11) 0.0267(11) 0.0080(9) 0.0012(9) 0.0002(9)
C31 0.0228(10) 0.0277(11) 0.0247(11) 0.0110(9) -0.0002(8) -0.0036(8)
C12 0.0228(10) 0.0289(11) 0.0281(11) 0.0064(9) 0.0037(9) 0.0011(9)
C25 0.0301(12) 0.0343(12) 0.0321(12) 0.0143(10) 0.0061(10) 0.0058(9)
C45 0.0290(12) 0.0384(13) 0.0359(13) 0.0172(11) -0.0018(10) -0.0028(10)
C1 0.0345(12) 0.0366(12) 0.0284(12) 0.0119(10) 0.0026(10) -0.0049(10)
C5 0.0381(13) 0.0394(13) 0.0253(12) 0.0109(10) -0.0003(10) 0.0001(10)
C17 0.0520(16) 0.0400(14) 0.0562(18) 0.0194(13) 0.0352(14) 0.0189(13)
C10 0.0260(11) 0.0310(11) 0.0259(11) 0.0037(9) -0.0003(9) 0.0048(9)
C26 0.0350(13) 0.0344(12) 0.0358(13) 0.0125(10) 0.0049(10) 0.0014(10)
C27 0.0495(16) 0.0355(13) 0.0514(17) 0.0164(12) 0.0117(13) 0.0041(12)
C15 0.0342(13) 0.0403(13) 0.0323(13) 0.0034(11) -0.0062(10) -0.0020(10)
C7 0.0361(13) 0.0369(12) 0.0242(12) 0.0055(10) -0.0010(10) 0.0051(10)
C14 0.0338(13) 0.0371(13) 0.0393(14) 0.0020(11) -0.0036(11) -0.0093(10)
C41 0.0532(17) 0.075(2) 0.0429(16) 0.0345(16) -0.0179(14) -0.0275(15)
C8 0.0472(15) 0.0454(15) 0.0425(15) 0.0136(12) -0.0022(12) 0.0120(12)
C19 0.0486(16) 0.0532(16) 0.0390(15) 0.0189(13) 0.0223(12) 0.0114(13)
C28 0.0590(19) 0.0526(18) 0.079(2) 0.0386(17) 0.0054(17) 0.0158(15)
C18 0.0393(16) 0.099(3) 0.106(3) 0.065(3) 0.0271(18) 0.0261(18)
C33 0.0249(13) 0.0386(14) 0.085(2) 0.0171(15) 0.0068(13) 0.0044(11)
C30 0.0431(15) 0.0471(15) 0.0505(17) 0.0191(13) -0.0072(13) -0.0002(12)
C2 0.0549(17) 0.069(2) 0.0406(16) 0.0266(15) -0.0040(14) -0.0247(15)
C29 0.0515(18) 0.068(2) 0.075(2) 0.0407(19) -0.0114(16) 0.0103(16)
C32 0.0298(12) 0.0290(12) 0.0433(14) 0.0066(10) 0.0102(10) 0.0028(9)
C44 0.0281(12) 0.0378(13) 0.0607(18) 0.0184(13) -0.0011(12) -0.0061(10)
C36 0.0243(12) 0.0391(14) 0.0625(18) 0.0180(13) 0.0133(11) 0.0061(10)
C21 0.0352(12) 0.0315(12) 0.0298(12) 0.0079(10) 0.0148(10) 0.0001(10)
C37 0.0267(12) 0.0543(16) 0.0541(17) 0.0180(14) 0.0160(12) 0.0031(11)
C9 0.0517(16) 0.0480(15) 0.0253(13) 0.0052(11) 0.0014(11) 0.0060(12)
C35 0.0397(15) 0.0319(13) 0.080(2) 0.0166(14) 0.0093(14) 0.0029(11)
C23 0.0603(18) 0.0624(19) 0.0289(14) 0.0090(13) 0.0106(13) 0.0058(15)
C4 0.067(2) 0.073(2) 0.0337(15) 0.0297(15) -0.0058(14) -0.0171(16)
C43 0.0366(15) 0.0594(18) 0.0562(19) 0.0052(15) -0.0120(14) -0.0179(13)
C22 0.0645(19) 0.0404(15) 0.0576(19) 0.0126(14) 0.0351(16) -0.0060(14)
C3 0.076(2) 0.086(2) 0.0449(18) 0.0391(18) -0.0037(16) -0.0341(19)
C39 0.0444(18) 0.121(3) 0.116(3) 0.088(3) 0.0233(19) 0.038(2)
C34 0.073(2) 0.061(2) 0.0445(17) 0.0071(15) 0.0251(16) 0.0078(17)
C24 0.0452(15) 0.0539(17) 0.0552(18) 0.0209(14) 0.0286(14) 0.0147(13)
C20 0.174(5) 0.0408(18) 0.093(3) 0.0088(19) 0.099(3) 0.018(2)
C42 0.067(2) 0.105(3) 0.0389(17) 0.0284(18) -0.0299(16) -0.038(2)
C38 0.0404(17) 0.0368(16) 0.169(5) -0.006(2) 0.045(2) 0.0040(14)
C58 0.0415(14) 0.0370(13) 0.0446(15) 0.0177(12) 0.0092(12) 0.0028(11)
C59 0.0448(15) 0.0410(14) 0.0556(17) 0.0244(13) 0.0135(13) 0.0057(12)
C60 0.069(2) 0.063(2) 0.056(2) 0.0294(16) 0.0309(17) 0.0109(17)
C61 0.101(3) 0.0538(19) 0.0412(17) 0.0120(15) 0.0216(18) 0.0009(19)
C52 0.0364(13) 0.0363(13) 0.0361(14) 0.0105(11) -0.0004(11) -0.0018(10)
C57 0.0366(13) 0.0376(13) 0.0378(14) 0.0069(11) 0.0029(11) -0.0005(11)
C53 0.0439(14) 0.0397(14) 0.0390(14) 0.0134(11) 0.0021(11) 0.0065(11)
C46 0.0532(16) 0.0374(13) 0.0368(14) 0.0174(11) 0.0064(12) -0.0009(12)
C47 0.0570(17) 0.0454(15) 0.0500(17) 0.0241(13) 0.0046(14) 0.0028(13)
C51 0.0698(19) 0.0413(15) 0.0388(15) 0.0184(12) 0.0000(14) 0.0017(14)
C50 0.096(3) 0.0404(15) 0.0419(17) 0.0178(13) 0.0046(17) 0.0091(16)
C48 0.0638(19) 0.063(2) 0.058(2) 0.0373(17) 0.0120(16) 0.0146(16)
C49 0.085(2) 0.0482(17) 0.0519(18) 0.0250(15) 0.0161(17) 0.0204(16)
B1 0.0419(16) 0.0397(16) 0.0421(17) 0.0145(13) 0.0033(13) -0.0023(13)
C55 0.0394(14) 0.0405(13) 0.0383(14) 0.0169(11) -0.0029(11) -0.0017(11)
C56 0.0383(13) 0.0314(12) 0.0402(14) 0.0095(11) -0.0027(11) 0.0014(10)
C54 0.0435(14) 0.0494(15) 0.0330(14) 0.0147(12) 0.0052(11) 0.0068(12)
C62 0.0609(19) 0.0538(17) 0.0435(17) 0.0157(14) 0.0135(14) -0.0122(14)
C63 0.086(2) 0.059(2) 0.0455(18) 0.0135(15) 0.0063(17) -0.0171(18)

loop_
_atom_type_symbol
_atom_type_description
_atom_type_scat_dispersion_real
_atom_type_scat_dispersion_imag
_atom_type_scat_source
C C 0.0181 0.0091 'International Tables Vol C Tables 4.2.6.8 and 6.1.1.4'
H H 0.0000 0.0000 'International Tables Vol C Tables 4.2.6.8 and 6.1.1.4'
B B 0.0090 0.0039 'International Tables Vol C Tables 4.2.6.8 and 6.1.1.4'
N N 0.0311 0.0180 'International Tables Vol C Tables 4.2.6.8 and 6.1.1.4'
O O 0.0492 0.0322 'International Tables Vol C Tables 4.2.6.8 and 6.1.1.4'
Si Si 0.2541 0.3302 'International Tables Vol C Tables 4.2.6.8 and 6.1.1.4'
Ge Ge -1.0885 0.8855 'International Tables Vol C Tables 4.2.6.8 and 6.1.1.4'

loop_
_geom_angle_atom_site_label_1
_geom_angle_atom_site_label_2
_geom_angle_atom_site_label_3
_geom_angle
Si1 Ge1 Si2 108.21(2)
N1 Si1 N2 71.61(8)
N1 Si1 C12 105.80(9)
N2 Si1 C12 109.54(10)
N1 Si1 C16 35.58(8)
N2 Si1 C16 36.17(8)
C12 Si1 C16 114.33(9)
N1 Si1 Ge1 123.60(7)
N2 Si1 Ge1 111.24(7)
C12 Si1 Ge1 123.14(7)
C16 Si1 Ge1 122.08(6)
N3 Si2 N4 71.61(8)
N3 Si2 C1 107.21(10)
N4 Si2 C1 106.47(10)
N3 Si2 C31 35.86(8)
N4 Si2 C31 35.77(8)
C1 Si2 C31 111.96(10)
N3 Si2 Ge1 120.12(7)
N4 Si2 Ge1 107.49(7)
C1 Si2 Ge1 128.10(8)
C31 Si2 Ge1 118.63(6)
C6 O1 C11 118.19(18)
C16 N1 C17 132.2(2)
C16 N1 Si1 91.72(14)
C17 N1 Si1 135.91(17)
C31 N3 C36 131.6(2)
C31 N3 Si2 91.32(13)
C36 N3 Si2 137.03(17)
C16 N2 C21 129.51(19)
C16 N2 Si1 90.80(14)
C21 N2 Si1 136.56(15)
O1 C11 C12 113.81(19)
O1 C11 C10 120.8(2)
C12 C11 C10 125.4(2)
C31 N4 C32 132.58(19)
C31 N4 Si2 90.84(13)
C32 N4 Si2 136.14(15)
O1 C6 C5 121.6(2)
O1 C6 C1 113.4(2)
C5 C6 C1 125.0(2)
C45 C40 C41 119.7(2)
C45 C40 C31 121.9(2)
C41 C40 C31 118.5(2)
C14 C13 C12 119.8(2)
N1 C16 N2 105.48(19)
N1 C16 C25 125.8(2)
N2 C16 C25 128.7(2)
N1 C16 Si1 52.71(11)
N2 C16 Si1 53.03(11)
C25 C16 Si1 175.13(17)
N4 C31 N3 106.16(18)
N4 C31 C40 126.5(2)
N3 C31 C40 127.31(19)
N4 C31 Si2 53.39(11)
N3 C31 Si2 52.82(11)
C40 C31 Si2 176.51(17)
C11 C12 C13 116.6(2)
C11 C12 Si1 118.12(16)
C13 C12 Si1 124.09(18)
C30 C25 C26 120.0(2)
C30 C25 C16 120.8(2)
C26 C25 C16 119.1(2)
C40 C45 C44 120.1(2)
C2 C1 C6 116.8(2)
C2 C1 Si2 123.8(2)
C6 C1 Si2 119.36(18)
C4 C5 C6 115.5(2)
C4 C5 C7 123.5(2)
C6 C5 C7 121.0(2)
N1 C17 C20 112.1(3)
N1 C17 C19 106.0(2)
C20 C17 C19 112.0(3)
N1 C17 C18 106.9(3)
C20 C17 C18 111.0(3)
C19 C17 C18 108.5(3)
C11 C10 C15 115.4(2)
C11 C10 C7 121.6(2)
C15 C10 C7 123.0(2)
C27 C26 C25 119.8(2)
C28 C27 C26 120.0(3)
C14 C15 C10 121.1(2)
C10 C7 C5 109.74(19)
C10 C7 C9 109.8(2)
C5 C7 C9 109.6(2)
C10 C7 C8 109.9(2)
C5 C7 C8 109.1(2)
C9 C7 C8 108.7(2)
C15 C14 C13 121.2(2)
C40 C41 C42 119.8(3)
C27 C28 C29 120.4(3)
C25 C30 C29 119.4(3)
C3 C2 C1 120.2(3)
C28 C29 C30 120.3(3)
N4 C32 C34 110.1(2)
N4 C32 C35 111.0(2)
C34 C32 C35 111.3(2)
N4 C32 C33 105.3(2)
C34 C32 C33 109.9(3)
C35 C32 C33 109.1(2)
C43 C44 C45 119.9(3)
N3 C36 C37 110.8(2)
N3 C36 C38 105.1(2)
C37 C36 C38 109.3(3)
N3 C36 C39 110.0(2)
C37 C36 C39 109.3(2)
C38 C36 C39 112.2(3)
N2 C21 C22 111.2(2)
N2 C21 C24 105.8(2)
C22 C21 C24 110.1(2)
N2 C21 C23 109.1(2)
C22 C21 C23 110.9(2)
C24 C21 C23 109.6(2)
C3 C4 C5 122.0(3)
C44 C43 C42 120.2(3)
C2 C3 C4 120.5(3)
C43 C42 C41 120.3(3)
C59 C58 C62 114.8(3)
C59 C58 B1 121.0(3)
C62 C58 B1 124.2(2)
C60 C59 C58 122.5(3)
C61 C60 C59 120.5(3)
C60 C61 C63 119.3(3)
C57 C52 C53 114.9(2)
C57 C52 B1 121.1(2)
C53 C52 B1 124.0(2)
C56 C57 C52 123.0(2)
C54 C53 C52 122.7(2)
C47 C46 C51 115.3(3)
C47 C46 B1 122.9(2)
C51 C46 B1 121.6(3)
C48 C47 C46 123.1(3)
C50 C51 C46 122.0(3)
C49 C50 C51 120.4(3)
C49 C48 C47 119.8(3)
C50 C49 C48 119.4(3)
C58 B1 C46 112.1(2)
C58 B1 C52 111.6(2)
C46 B1 C52 109.8(2)
C54 C55 C56 117.9(3)
C57 C56 C55 120.5(2)
C53 C54 C55 120.9(3)
C63 C62 C58 123.7(3)
C61 C63 C62 119.2(3)

loop_
_geom_bond_atom_site_label_1
_geom_bond_atom_site_label_2
_geom_bond_distance
Ge1 Si1 2.3775(6)
Ge1 Si2 2.4005(7)
Si1 N1 1.8197(19)
Si1 N2 1.827(2)
Si1 C12 1.872(2)
Si1 C16 2.286(2)
Si2 N3 1.8171(19)
Si2 N4 1.8305(19)
Si2 C1 1.872(2)
Si2 C31 2.280(2)
O1 C6 1.375(3)
O1 C11 1.376(3)
N1 C16 1.331(3)
N1 C17 1.477(3)
N3 C31 1.336(3)
N3 C36 1.483(3)
N2 C16 1.349(3)
N2 C21 1.487(3)
C11 C12 1.389(3)
C11 C10 1.390(3)
N4 C31 1.333(3)
N4 C32 1.480(3)
C6 C5 1.388(3)
C6 C1 1.395(3)
C40 C45 1.380(3)
C40 C41 1.382(4)
C40 C31 1.487(3)
C13 C14 1.387(4)
C13 C12 1.400(3)
C16 C25 1.484(3)
C25 C30 1.383(4)
C25 C26 1.394(3)
C45 C44 1.387(3)
C1 C2 1.393(4)
C5 C4 1.386(4)
C5 C7 1.534(3)
C17 C20 1.502(4)
C17 C19 1.511(4)
C17 C18 1.574(5)
C10 C15 1.397(3)
C10 C7 1.524(4)
C26 C27 1.389(4)
C27 C28 1.371(4)
C15 C14 1.386(4)
C7 C9 1.542(3)
C7 C8 1.543(3)
C41 C42 1.382(4)
C28 C29 1.378(5)
C33 C32 1.527(4)
C30 C29 1.394(4)
C2 C3 1.383(4)
C32 C34 1.516(4)
C32 C35 1.523(4)
C44 C43 1.369(5)
C36 C37 1.511(4)
C36 C38 1.514(4)
C36 C39 1.534(5)
C21 C22 1.518(3)
C21 C24 1.520(4)
C21 C23 1.529(4)
C4 C3 1.386(4)
C43 C42 1.371(5)
C58 C59 1.395(4)
C58 C62 1.395(4)
C58 B1 1.629(4)
C59 C60 1.391(5)
C60 C61 1.374(5)
C61 C63 1.379(5)
C52 C57 1.402(4)
C52 C53 1.403(4)
C52 B1 1.635(4)
C57 C56 1.382(4)
C53 C54 1.382(4)
C46 C47 1.393(4)
C46 C51 1.405(4)
C46 B1 1.633(4)
C47 C48 1.387(4)
C51 C50 1.393(4)
C50 C49 1.373(5)
C48 C49 1.374(5)
C55 C54 1.388(4)
C55 C56 1.390(4)
C62 C63 1.393(4)
